data_7218040
loop_
_publ_author_name
'Li, Xiao-Tong'
'Li, Jing'
'Li, Meng'
'Liu, Ying-Ying'
'Song, Shu-Yan'
'Ma, Jian-Fang'

_publ_section_title
;
 An unusual lamellar framework constructed from a
 tetracarboxylatocalix[4]arene with highly efficient metal-ion exchange
;
_journal_issue 40
_journal_name_full CrystEngComm
_journal_page_first 9520
_journal_paper_doi 10.1039/C4CE01463D
_journal_volume 16
_journal_year 2014
_chemical_formula_moiety 'C60 H77 Zn2 O17, H2N(CH3)2, H2O'
_chemical_formula_sum 'C62 H87 N O18 Zn2'
_chemical_formula_weight 1265.07
_chemical_name_systematic
;
 ?
;
_space_group_IT_number 2
_symmetry_cell_setting triclinic
_symmetry_space_group_name_Hall '-P 1'
_symmetry_space_group_name_H-M 'P -1'
_atom_sites_solution_hydrogens geom
_atom_sites_solution_primary direct
_atom_sites_solution_secondary difmap
_audit_creation_method SHELXL-97
_cell_angle_alpha 103.942(10)
_cell_angle_beta 100.864(8)
_cell_angle_gamma 93.222(5)
_cell_formula_units_Z 2
_cell_length_a 12.2409(6)
_cell_length_b 13.5072(7)
_cell_length_c 20.2897(14)
_cell_measurement_reflns_used 7917
_cell_measurement_temperature 293(2)
_cell_measurement_theta_max 29.1832
_cell_measurement_theta_min 3.0674
_cell_volume 3179.3(4)
_computing_cell_refinement 'CrysAlisPro(1.171.35.21) (Agilent Tech., 2012)'
_computing_data_collection 'CrysAlisPro(1.171.35.21) (Agilent Tech., 2012)'
_computing_data_reduction 'CrysAlisPro(1.171.35.21) (Agilent Tech., 2012)'
_computing_structure_refinement 'SHELXL-97 (Sheldrick, 2008)'
_computing_structure_solution 'SHELXS-97 (Sheldrick, 2008)'
_diffrn_ambient_temperature 293(2)
_diffrn_detector_area_resol_mean 10.0
_diffrn_measured_fraction_theta_full 0.995
_diffrn_measured_fraction_theta_max 0.995
_diffrn_measurement_device_type 'Oxford Diffraction Gemini R Ultra'
_diffrn_measurement_method '\w scan'
_diffrn_radiation_monochromator graphite
_diffrn_radiation_source 'fine-focus sealed tube'
_diffrn_radiation_type MoK\a
_diffrn_radiation_wavelength 0.71073
_diffrn_reflns_av_R_equivalents 0.0256
_diffrn_reflns_av_sigmaI/netI 0.0449
_diffrn_reflns_limit_h_max 14
_diffrn_reflns_limit_h_min -14
_diffrn_reflns_limit_k_max 13
_diffrn_reflns_limit_k_min -16
_diffrn_reflns_limit_l_max 24
_diffrn_reflns_limit_l_min -23
_diffrn_reflns_number 20133
_diffrn_reflns_theta_full 25.00
_diffrn_reflns_theta_max 25.03
_diffrn_reflns_theta_min 3.07
_exptl_absorpt_coefficient_mu 0.824
_exptl_absorpt_correction_T_max 0.9222
_exptl_absorpt_correction_T_min 0.7843
_exptl_absorpt_correction_type multi-scan
_exptl_absorpt_process_details
;
CrysAlis (Oxford Diffraction, 2006)
;
_exptl_crystal_colour pale-pink
_exptl_crystal_density_diffrn 1.321
_exptl_crystal_density_method 'not measured'
_exptl_crystal_description block
_exptl_crystal_F_000 1340
_exptl_crystal_size_max 0.31
_exptl_crystal_size_mid 0.19
_exptl_crystal_size_min 0.10
_refine_diff_density_max 0.995
_refine_diff_density_min -0.394
_refine_diff_density_rms 0.063
_refine_ls_extinction_method none
_refine_ls_goodness_of_fit_ref 1.029
_refine_ls_hydrogen_treatment mixed
_refine_ls_matrix_type full
_refine_ls_number_parameters 782
_refine_ls_number_reflns 11180
_refine_ls_number_restraints 21
_refine_ls_restrained_S_all 1.039
_refine_ls_R_factor_all 0.0643
_refine_ls_R_factor_gt 0.0467
_refine_ls_shift/su_max 0.001
_refine_ls_shift/su_mean 0.000
_refine_ls_structure_factor_coef Fsqd
_refine_ls_weighting_details 'calc w=1/[\s^2^(Fo^2^)+(0.0652P)^2^+2.2314P] where P=(Fo^2^+2Fc^2^)/3'
_refine_ls_weighting_scheme calc
_refine_ls_wR_factor_gt 0.1191
_refine_ls_wR_factor_ref 0.1320
_reflns_number_gt 8794
_reflns_number_total 11180
_reflns_threshold_expression >2\s(I)
_cod_data_source_file c4ce01463d2.cif
_cod_data_source_block Compound-1
_cod_depositor_comments 'Adding full bibliography for 7218040--7218042.cif.'
_cod_original_cell_volume 3179.3(3)
_cod_database_code 7218040

loop_
_symmetry_equiv_pos_as_xyz
'x, y, z'
'-x, -y, -z'

loop_
_atom_site_label
_atom_site_type_symbol
_atom_site_fract_x
_atom_site_fract_y
_atom_site_fract_z
_atom_site_U_iso_or_equiv
_atom_site_adp_type
_atom_site_occupancy
_atom_site_symmetry_multiplicity
_atom_site_calc_flag
_atom_site_refinement_flags
_atom_site_disorder_assembly
_atom_site_disorder_group
Zn1 Zn 1.09187(3) 0.93002(3) 0.472004(18) 0.03594(12) Uani 1 1 d . . .
Zn2 Zn 1.08794(3) 0.15491(3) 0.434699(18) 0.03373(12) Uani 1 1 d . . .
C1 C 0.4682(2) 0.4947(2) 0.34894(15) 0.0315(7) Uani 1 1 d . . .
C2 C 0.4559(3) 0.5937(2) 0.32613(16) 0.0352(7) Uani 1 1 d . . .
H2 H 0.4477 0.6470 0.3667 0.042 Uiso 1 1 calc R . .
C3 C 0.5606(3) 0.6277(2) 0.30396(16) 0.0329(7) Uani 1 1 d . . .
C4 C 0.6089(3) 0.7293(2) 0.32647(16) 0.0369(7) Uani 1 1 d . . .
C5 C 0.7071(3) 0.7574(2) 0.30814(16) 0.0386(7) Uani 1 1 d . . .
H5 H 0.7395 0.8250 0.3237 0.046 Uiso 1 1 calc R . .
C6 C 0.7567(3) 0.6844(2) 0.26658(16) 0.0360(7) Uani 1 1 d . . .
C7 C 0.7107(3) 0.5841(2) 0.24166(15) 0.0330(7) Uani 1 1 d . . .
C8 C 0.7620(3) 0.5027(2) 0.19412(16) 0.0331(7) Uani 1 1 d . . .
H8 H 0.8409 0.5279 0.2002 0.040 Uiso 1 1 calc R . .
C9 C 0.7600(2) 0.4017(2) 0.21529(15) 0.0299(6) Uani 1 1 d . . .
C10 C 0.8255(2) 0.3967(2) 0.27859(16) 0.0344(7) Uani 1 1 d . . .
C11 C 0.8268(3) 0.3058(2) 0.29830(15) 0.0352(7) Uani 1 1 d . . .
H11 H 0.8704 0.3029 0.3405 0.042 Uiso 1 1 calc R . .
C12 C 0.7631(2) 0.2195(2) 0.25480(15) 0.0290(6) Uani 1 1 d . . .
C13 C 0.6969(2) 0.2193(2) 0.19194(14) 0.0256(6) Uani 1 1 d . . .
C14 C 0.6284(2) 0.1208(2) 0.14817(14) 0.0279(6) Uani 1 1 d . . .
H14 H 0.6796 0.0674 0.1456 0.034 Uiso 1 1 calc R . .
C15 C 0.5388(2) 0.0891(2) 0.18453(14) 0.0279(6) Uani 1 1 d . . .
C16 C 0.5097(2) -0.0144(2) 0.17955(15) 0.0320(7) Uani 1 1 d . . .
C17 C 0.4298(3) -0.0433(2) 0.21310(16) 0.0356(7) Uani 1 1 d . . .
H17 H 0.4121 -0.1122 0.2105 0.043 Uiso 1 1 calc R . .
C18 C 0.3766(2) 0.0308(2) 0.25042(16) 0.0332(7) Uani 1 1 d . . .
C19 C 0.4025(2) 0.1339(2) 0.25688(15) 0.0300(6) Uani 1 1 d . . .
C20 C 0.3371(2) 0.2142(2) 0.29397(15) 0.0313(7) Uani 1 1 d . . .
H20 H 0.3069 0.1861 0.3279 0.038 Uiso 1 1 calc R . .
C21 C 0.4113(2) 0.3126(2) 0.33334(15) 0.0303(6) Uani 1 1 d . . .
C22 C 0.4906(3) 0.3145(2) 0.39267(16) 0.0337(7) Uani 1 1 d . . .
C23 C 0.5579(3) 0.4042(2) 0.42972(16) 0.0376(7) Uani 1 1 d . . .
H23 H 0.6108 0.4044 0.4692 0.045 Uiso 1 1 calc R . .
C24 C 0.5465(3) 0.4933(2) 0.40801(16) 0.0345(7) Uani 1 1 d . . .
C25 C 0.6123(3) 0.5582(2) 0.26175(15) 0.0332(7) Uani 1 1 d . . .
H25 H 0.5799 0.4905 0.2459 0.040 Uiso 1 1 calc R . .
C26 C 0.6970(2) 0.3125(2) 0.17403(15) 0.0292(6) Uani 1 1 d . . .
H26 H 0.6524 0.3150 0.1321 0.035 Uiso 1 1 calc R . .
C27 C 0.4842(2) 0.1602(2) 0.22340(14) 0.0290(6) Uani 1 1 d . . .
H27 H 0.5031 0.2294 0.2274 0.035 Uiso 1 1 calc R . .
C28 C 0.4041(2) 0.4032(2) 0.31332(15) 0.0316(7) Uani 1 1 d . . .
H28 H 0.3526 0.4027 0.2731 0.038 Uiso 1 1 calc R . .
C29 C 0.6064(3) 0.8959(3) 0.4008(2) 0.0553(10) Uani 1 1 d . . .
H29A H 0.5575 0.9341 0.4266 0.083 Uiso 1 1 calc R . .
H29B H 0.6239 0.9303 0.3673 0.083 Uiso 1 1 calc R . .
H29C H 0.6741 0.8908 0.4320 0.083 Uiso 1 1 calc R . .
C30 C 0.9539(3) 0.7071(3) 0.2949(2) 0.0511(9) Uani 1 1 d . . .
H30A H 1.0130 0.6927 0.2692 0.061 Uiso 1 1 calc R . .
H30B H 0.9403 0.6488 0.3135 0.061 Uiso 1 1 calc R . .
C31 C 0.9943(3) 0.8003(3) 0.35452(19) 0.0438(8) Uani 1 1 d . . .
C32 C 0.9566(5) 0.4828(4) 0.3830(2) 0.0883(17) Uani 1 1 d . . .
H32A H 0.9973 0.5491 0.4050 0.132 Uiso 1 1 calc R . .
H32B H 1.0084 0.4324 0.3758 0.132 Uiso 1 1 calc R . .
H32C H 0.9092 0.4656 0.4122 0.132 Uiso 1 1 calc R . .
C33 C 0.7385(3) 0.1252(3) 0.33717(17) 0.0434(8) Uani 1 1 d . . .
H33A H 0.6838 0.0671 0.3308 0.052 Uiso 1 1 calc R . .
H33B H 0.7050 0.1871 0.3542 0.052 Uiso 1 1 calc R . .
C34 C 0.8393(2) 0.1185(2) 0.39058(15) 0.0322(7) Uani 1 1 d . . .
C35 C 0.5377(4) -0.1887(3) 0.1339(2) 0.0588(10) Uani 1 1 d . . .
H35A H 0.5811 -0.2287 0.1047 0.088 Uiso 1 1 calc R . .
H35B H 0.4595 -0.2076 0.1139 0.088 Uiso 1 1 calc R . .
H35C H 0.5542 -0.2013 0.1791 0.088 Uiso 1 1 calc R . .
C36 C 0.3244(3) -0.0120(3) 0.34736(18) 0.0414(8) Uani 1 1 d . . .
H36A H 0.3890 0.0368 0.3719 0.050 Uiso 1 1 calc R . .
H36B H 0.3457 -0.0805 0.3455 0.050 Uiso 1 1 calc R . .
C37 C 0.2304(3) 0.0062(2) 0.38556(16) 0.0337(7) Uani 1 1 d . . .
C38 C 0.5580(4) 0.2234(3) 0.4777(2) 0.0642(11) Uani 1 1 d . . .
H38A H 0.5561 0.1545 0.4827 0.096 Uiso 1 1 calc R . .
H38B H 0.5243 0.2649 0.5122 0.096 Uiso 1 1 calc R . .
H38C H 0.6343 0.2509 0.4836 0.096 Uiso 1 1 calc R . .
C39 C 0.7047(3) 0.5857(3) 0.4934(2) 0.0485(9) Uani 1 1 d . . .
H39A H 0.7495 0.5323 0.4761 0.058 Uiso 1 1 calc R . .
H39B H 0.6824 0.5727 0.5343 0.058 Uiso 1 1 calc R . .
C40 C 0.7720(3) 0.6893(3) 0.51202(18) 0.0458(8) Uani 1 1 d . . .
C41 C 0.3513(3) 0.5861(3) 0.26971(19) 0.0459(8) Uani 1 1 d . B .
H41A H 0.3596 0.5361 0.2282 0.055 Uiso 1 1 calc R . .
H41B H 0.2876 0.5602 0.2850 0.055 Uiso 1 1 calc R . .
C42 C 0.3258(4) 0.6846(4) 0.2507(3) 0.0781(14) Uani 1 1 d DU . .
H42A H 0.3900 0.7144 0.2377 0.094 Uiso 1 1 calc R A 1
H42B H 0.3084 0.7335 0.2899 0.094 Uiso 1 1 calc R A 1
C43 C 0.2219(7) 0.6582(9) 0.1874(6) 0.076(3) Uani 0.545(9) 1 d PDU B 1
C44 C 0.1821(9) 0.7406(9) 0.1581(7) 0.121(5) Uani 0.545(9) 1 d PD B 1
C45 C 0.0743(9) 0.7052(13) 0.1035(6) 0.127(5) Uani 0.545(9) 1 d PD B 1
C43' C 0.2131(10) 0.6931(13) 0.2100(8) 0.096(6) Uiso 0.455(9) 1 d PD B 2
C44' C 0.2268(12) 0.6352(12) 0.1359(8) 0.100(5) Uiso 0.455(9) 1 d PD B 2
C45' C 0.1200(16) 0.638(2) 0.0841(11) 0.172(9) Uiso 0.455(9) 1 d PD B 2
C46 C 0.7080(3) 0.4911(2) 0.11796(16) 0.0385(7) Uani 1 1 d . . .
H46A H 0.7330 0.4315 0.0897 0.046 Uiso 1 1 calc R . .
H46B H 0.6275 0.4786 0.1121 0.046 Uiso 1 1 calc R . .
C47 C 0.7346(3) 0.5836(3) 0.09184(19) 0.0523(9) Uani 1 1 d . . .
H47A H 0.8147 0.5940 0.0953 0.063 Uiso 1 1 calc R . .
H47B H 0.7130 0.6438 0.1214 0.063 Uiso 1 1 calc R . .
C48 C 0.6758(4) 0.5728(3) 0.0175(2) 0.0664(12) Uani 1 1 d . . .
H48A H 0.6928 0.5095 -0.0112 0.080 Uiso 1 1 calc R . .
H48B H 0.5957 0.5673 0.0150 0.080 Uiso 1 1 calc R . .
C49 C 0.7067(5) 0.6601(4) -0.0124(3) 0.0916(17) Uani 1 1 d . . .
H49A H 0.7862 0.6638 -0.0120 0.110 Uiso 1 1 calc R . .
H49B H 0.6926 0.7240 0.0172 0.110 Uiso 1 1 calc R . .
C50 C 0.6430(6) 0.6497(6) -0.0858(3) 0.124(2) Uani 1 1 d . . .
C51 C 0.5771(3) 0.1199(3) 0.07366(16) 0.0396(8) Uani 1 1 d . . .
H51A H 0.5259 0.0579 0.0532 0.048 Uiso 1 1 calc R . .
H51B H 0.5333 0.1778 0.0744 0.048 Uiso 1 1 calc R . .
C52 C 0.6594(4) 0.1250(3) 0.02712(19) 0.0606(11) Uani 1 1 d . . .
H52A H 0.7088 0.1884 0.0461 0.073 Uiso 1 1 calc R . .
H52B H 0.6186 0.1266 -0.0184 0.073 Uiso 1 1 calc R . .
C53 C 0.7297(4) 0.0352(5) 0.0193(3) 0.0922(17) Uani 1 1 d U . .
H53A H 0.7832 0.0433 0.0625 0.111 Uiso 1 1 calc R . .
H53B H 0.6810 -0.0275 0.0116 0.111 Uiso 1 1 calc R . .
C54 C 0.7927(8) 0.0232(8) -0.0389(4) 0.180(4) Uani 1 1 d U . .
H54A H 0.7399 0.0124 -0.0828 0.216 Uiso 1 1 calc R . .
H54B H 0.8411 0.0858 -0.0322 0.216 Uiso 1 1 calc R . .
C55 C 0.8594(10) -0.0620(10) -0.0416(6) 0.233(6) Uani 1 1 d U . .
C56 C 0.2383(3) 0.2278(3) 0.23955(17) 0.0392(8) Uani 1 1 d . B .
H56A H 0.2037 0.1602 0.2125 0.047 Uiso 1 1 calc R . .
H56B H 0.2672 0.2614 0.2082 0.047 Uiso 1 1 calc R . .
C57 C 0.1471(3) 0.2890(3) 0.2669(2) 0.0584(10) Uani 1 1 d D . .
H57A H 0.1777 0.3590 0.2908 0.070 Uiso 1 1 calc R B 1
H57B H 0.1176 0.2581 0.2993 0.070 Uiso 1 1 calc R B 1
C58 C 0.0529(7) 0.2874(11) 0.2033(5) 0.090(4) Uani 0.545(9) 1 d PD B 1
C59 C 0.0756(9) 0.3616(12) 0.1673(6) 0.126(5) Uani 0.545(9) 1 d PDU B 1
C58' C 0.0919(8) 0.3549(7) 0.2207(5) 0.054(3) Uiso 0.455(9) 1 d PD B 2
C59' C 0.0152(9) 0.2798(8) 0.1545(5) 0.064(3) Uiso 0.455(9) 1 d PD B 2
C60 C -0.0184(6) 0.3476(7) 0.1023(3) 0.134(3) Uani 1 1 d DU . .
C61 C 0.8316(4) 0.9082(4) 0.1882(3) 0.0973(19) Uani 1 1 d . . .
H61A H 0.7697 0.8955 0.2090 0.146 Uiso 1 1 calc R . .
H61B H 0.8565 0.8441 0.1676 0.146 Uiso 1 1 calc R . .
H61C H 0.8084 0.9438 0.1532 0.146 Uiso 1 1 calc R . .
C62 C 1.0191(4) 0.9934(6) 0.2152(3) 0.110(2) Uani 1 1 d . . .
H62A H 1.0751 1.0350 0.2529 0.165 Uiso 1 1 calc R . .
H62B H 0.9996 1.0301 0.1804 0.165 Uiso 1 1 calc R . .
H62C H 1.0479 0.9309 0.1955 0.165 Uiso 1 1 calc R . .
O1 O 1.0583(2) 0.7864(2) 0.40652(14) 0.0556(7) Uani 1 1 d . . .
O2 O 0.9660(2) 0.88619(18) 0.35070(13) 0.0517(6) Uani 1 1 d . . .
O3 O 0.93332(17) 0.13484(18) 0.37751(11) 0.0395(5) Uani 1 1 d . . .
O4 O 0.81699(19) 0.0968(2) 0.44294(12) 0.0480(6) Uani 1 1 d . . .
O5 O 0.22831(19) -0.03926(19) 0.43194(12) 0.0457(6) Uani 1 1 d . . .
O6 O 0.16356(18) 0.06738(18) 0.36919(11) 0.0421(5) Uani 1 1 d . . .
O7 O 0.8671(2) 0.69709(19) 0.55105(15) 0.0584(7) Uani 1 1 d . . .
O8 O 0.7364(3) 0.7611(2) 0.49272(19) 0.0835(11) Uani 1 1 d . . .
O9 O 0.5530(2) 0.79650(17) 0.36632(13) 0.0477(6) Uani 1 1 d . . .
O10 O 0.8556(2) 0.71609(18) 0.24836(12) 0.0455(6) Uani 1 1 d . . .
O11 O 0.8895(2) 0.48484(18) 0.31749(12) 0.0489(6) Uani 1 1 d . . .
O12 O 0.76476(18) 0.12617(16) 0.27214(11) 0.0373(5) Uani 1 1 d . . .
O13 O 0.56448(19) -0.08386(16) 0.13959(13) 0.0452(6) Uani 1 1 d . . .
O14 O 0.29062(17) -0.00085(17) 0.27893(11) 0.0389(5) Uani 1 1 d . . .
O15 O 0.4979(2) 0.22314(17) 0.41040(12) 0.0455(6) Uani 1 1 d . . .
O16 O 0.60891(19) 0.58480(17) 0.44202(12) 0.0440(6) Uani 1 1 d . . .
O1W O 1.199(3) 0.630(4) 0.440(3) 0.73(4) Uani 0.545(9) 1 d P B 1
O1W' O 1.1065(9) 0.6641(8) 0.5125(5) 0.121(4) Uiso 0.455(9) 1 d P B 2
O17 O 1.06914(17) 0.08205(17) 0.50425(10) 0.0346(5) Uani 1 1 d D . .
H1A H 1.114(2) 0.109(3) 0.5409(13) 0.052 Uiso 1 1 d D . .
N1 N 0.9216(3) 0.9699(3) 0.24057(18) 0.0586(9) Uani 1 1 d D . .
H1B H 0.903(4) 1.027(2) 0.261(2) 0.088 Uiso 1 1 d D . .
H1C H 0.945(4) 0.944(4) 0.2756(18) 0.088 Uiso 1 1 d D . .

loop_
_atom_site_aniso_label
_atom_site_aniso_U_11
_atom_site_aniso_U_22
_atom_site_aniso_U_33
_atom_site_aniso_U_23
_atom_site_aniso_U_13
_atom_site_aniso_U_12
Zn1 0.0406(2) 0.0417(2) 0.0312(2) 0.01806(17) 0.00967(16) 0.00625(17)
Zn2 0.0323(2) 0.0342(2) 0.0366(2) 0.01367(16) 0.00658(15) 0.00178(15)
C1 0.0344(16) 0.0272(16) 0.0332(16) 0.0061(13) 0.0107(13) 0.0000(13)
C2 0.0395(17) 0.0273(16) 0.0377(18) 0.0060(13) 0.0087(14) 0.0025(14)
C3 0.0378(17) 0.0261(16) 0.0337(17) 0.0094(13) 0.0031(13) 0.0008(13)
C4 0.0452(18) 0.0292(17) 0.0359(17) 0.0095(14) 0.0063(14) 0.0025(14)
C5 0.051(2) 0.0250(16) 0.0384(18) 0.0084(14) 0.0073(15) -0.0051(14)
C6 0.0424(18) 0.0318(17) 0.0340(17) 0.0121(14) 0.0068(14) -0.0057(14)
C7 0.0407(17) 0.0287(16) 0.0292(16) 0.0100(13) 0.0039(13) -0.0008(14)
C8 0.0374(17) 0.0280(16) 0.0346(17) 0.0099(13) 0.0082(13) -0.0018(13)
C9 0.0312(15) 0.0288(16) 0.0313(16) 0.0089(13) 0.0090(12) 0.0026(13)
C10 0.0338(16) 0.0333(17) 0.0314(16) 0.0042(13) 0.0026(13) -0.0032(14)
C11 0.0377(17) 0.0403(18) 0.0253(16) 0.0120(14) -0.0019(13) -0.0010(14)
C12 0.0293(15) 0.0301(16) 0.0302(16) 0.0129(13) 0.0060(12) 0.0021(13)
C13 0.0237(14) 0.0304(15) 0.0236(14) 0.0083(12) 0.0060(11) 0.0002(12)
C14 0.0312(15) 0.0285(15) 0.0245(15) 0.0067(12) 0.0069(12) 0.0029(13)
C15 0.0260(14) 0.0298(16) 0.0264(15) 0.0068(12) 0.0038(11) -0.0029(12)
C16 0.0344(16) 0.0278(16) 0.0321(16) 0.0044(13) 0.0081(13) 0.0001(13)
C17 0.0402(17) 0.0238(15) 0.0409(18) 0.0058(13) 0.0094(14) -0.0044(13)
C18 0.0312(16) 0.0330(17) 0.0342(17) 0.0068(13) 0.0092(13) -0.0068(13)
C19 0.0283(15) 0.0306(16) 0.0269(15) 0.0029(12) 0.0035(12) -0.0024(13)
C20 0.0331(16) 0.0292(16) 0.0310(16) 0.0050(13) 0.0105(13) -0.0027(13)
C21 0.0322(15) 0.0274(16) 0.0308(16) 0.0030(12) 0.0120(13) -0.0008(13)
C22 0.0406(17) 0.0298(16) 0.0313(16) 0.0070(13) 0.0105(13) 0.0017(14)
C23 0.0427(18) 0.0364(18) 0.0286(16) 0.0059(14) -0.0008(13) -0.0006(15)
C24 0.0401(17) 0.0256(16) 0.0346(17) 0.0033(13) 0.0075(14) -0.0037(14)
C25 0.0386(17) 0.0246(15) 0.0340(17) 0.0082(13) 0.0026(13) -0.0026(13)
C26 0.0297(15) 0.0344(16) 0.0249(15) 0.0096(13) 0.0059(12) 0.0047(13)
C27 0.0321(15) 0.0259(15) 0.0267(15) 0.0059(12) 0.0032(12) -0.0023(13)
C28 0.0329(16) 0.0307(16) 0.0298(16) 0.0041(13) 0.0081(12) 0.0024(13)
C29 0.064(2) 0.0287(18) 0.069(3) 0.0038(17) 0.016(2) 0.0022(17)
C30 0.045(2) 0.043(2) 0.061(2) 0.0024(18) 0.0169(18) -0.0030(17)
C31 0.045(2) 0.041(2) 0.047(2) 0.0062(16) 0.0222(17) -0.0084(16)
C32 0.112(4) 0.069(3) 0.057(3) 0.016(2) -0.036(3) -0.031(3)
C33 0.0351(17) 0.060(2) 0.0417(19) 0.0315(17) 0.0033(14) -0.0024(16)
C34 0.0349(17) 0.0306(16) 0.0316(17) 0.0126(13) 0.0028(13) 0.0014(13)
C35 0.073(3) 0.0316(19) 0.077(3) 0.0099(18) 0.032(2) 0.0108(19)
C36 0.0458(19) 0.0389(18) 0.047(2) 0.0196(16) 0.0176(16) 0.0071(16)
C37 0.0366(17) 0.0326(17) 0.0320(17) 0.0091(14) 0.0073(13) 0.0012(14)
C38 0.099(3) 0.045(2) 0.046(2) 0.0189(18) 0.000(2) 0.007(2)
C39 0.048(2) 0.0379(19) 0.051(2) 0.0090(16) -0.0036(16) -0.0080(16)
C40 0.048(2) 0.041(2) 0.041(2) 0.0062(16) 0.0013(16) -0.0073(17)
C41 0.0388(18) 0.042(2) 0.058(2) 0.0171(17) 0.0058(16) 0.0045(16)
C42 0.064(3) 0.065(3) 0.114(4) 0.049(3) 0.004(3) 0.017(2)
C43 0.064(5) 0.085(6) 0.089(7) 0.041(5) 0.006(4) 0.041(5)
C44 0.112(9) 0.101(9) 0.138(11) 0.067(8) -0.046(7) -0.007(7)
C45 0.089(8) 0.172(14) 0.092(8) 0.022(9) -0.034(6) 0.002(9)
C46 0.0499(19) 0.0358(18) 0.0318(17) 0.0117(14) 0.0090(14) 0.0047(15)
C47 0.073(3) 0.047(2) 0.043(2) 0.0215(17) 0.0142(18) 0.0072(19)
C48 0.095(3) 0.063(3) 0.047(2) 0.025(2) 0.012(2) 0.010(2)
C49 0.131(5) 0.100(4) 0.069(3) 0.051(3) 0.037(3) 0.032(4)
C50 0.170(6) 0.150(6) 0.072(4) 0.066(4) 0.021(4) 0.040(5)
C51 0.0455(19) 0.0406(19) 0.0282(17) 0.0060(14) 0.0023(14) -0.0027(15)
C52 0.077(3) 0.075(3) 0.031(2) 0.0142(19) 0.0159(18) -0.001(2)
C53 0.080(3) 0.143(5) 0.065(3) 0.031(3) 0.033(3) 0.026(4)
C54 0.175(8) 0.264(12) 0.114(6) 0.020(7) 0.080(6) 0.091(8)
C55 0.195(10) 0.256(13) 0.233(12) -0.029(10) 0.112(9) 0.078(9)
C56 0.0320(16) 0.0419(19) 0.0410(19) 0.0063(15) 0.0088(14) -0.0032(14)
C57 0.044(2) 0.079(3) 0.061(2) 0.023(2) 0.0220(18) 0.018(2)
C58 0.058(6) 0.145(12) 0.098(8) 0.059(8) 0.041(5) 0.058(7)
C59 0.103(9) 0.171(14) 0.130(10) 0.090(10) 0.013(7) 0.045(9)
C60 0.111(5) 0.216(9) 0.094(5) 0.069(5) 0.013(4) 0.072(5)
C61 0.074(3) 0.085(4) 0.132(5) 0.059(4) -0.016(3) -0.011(3)
C62 0.063(3) 0.193(7) 0.071(3) 0.041(4) 0.008(3) -0.025(4)
O1 0.0575(16) 0.0554(16) 0.0520(16) 0.0101(13) 0.0111(13) 0.0070(13)
O2 0.0721(17) 0.0333(14) 0.0466(15) 0.0055(11) 0.0150(12) -0.0075(12)
O3 0.0317(12) 0.0506(14) 0.0382(12) 0.0202(11) 0.0014(9) 0.0017(10)
O4 0.0436(13) 0.0718(17) 0.0376(13) 0.0321(12) 0.0071(10) 0.0088(12)
O5 0.0465(13) 0.0564(15) 0.0453(14) 0.0264(12) 0.0178(11) 0.0118(12)
O6 0.0441(13) 0.0491(14) 0.0392(13) 0.0160(11) 0.0158(10) 0.0113(11)
O7 0.0506(15) 0.0426(15) 0.0702(18) 0.0121(13) -0.0091(13) -0.0102(12)
O8 0.078(2) 0.0441(17) 0.110(3) 0.0306(17) -0.0324(18) -0.0203(15)
O9 0.0530(14) 0.0268(12) 0.0595(16) 0.0002(11) 0.0174(12) 0.0007(11)
O10 0.0519(14) 0.0408(13) 0.0430(14) 0.0080(11) 0.0162(11) -0.0115(11)
O11 0.0584(15) 0.0353(13) 0.0405(13) 0.0079(10) -0.0125(11) -0.0129(11)
O12 0.0456(13) 0.0359(12) 0.0319(12) 0.0183(10) 0.0012(9) -0.0007(10)
O13 0.0507(14) 0.0278(12) 0.0585(15) 0.0028(11) 0.0260(12) 0.0026(10)
O14 0.0379(12) 0.0410(13) 0.0380(12) 0.0079(10) 0.0145(10) -0.0082(10)
O15 0.0651(15) 0.0302(12) 0.0382(13) 0.0133(10) 0.0001(11) -0.0032(11)
O16 0.0494(14) 0.0298(12) 0.0433(13) 0.0071(10) -0.0067(10) -0.0080(10)
O1W 0.33(4) 0.77(8) 1.16(12) 0.46(8) 0.03(6) 0.23(5)
O17 0.0350(12) 0.0425(13) 0.0255(11) 0.0119(10) 0.0016(9) -0.0007(10)
N1 0.071(2) 0.060(2) 0.056(2) 0.0256(18) 0.0256(18) 0.0187(19)

loop_
_atom_type_symbol
_atom_type_description
_atom_type_scat_dispersion_real
_atom_type_scat_dispersion_imag
_atom_type_scat_source
C C 0.0033 0.0016 'International Tables Vol C Tables 4.2.6.8 and 6.1.1.4'
H H 0.0000 0.0000 'International Tables Vol C Tables 4.2.6.8 and 6.1.1.4'
O O 0.0106 0.0060 'International Tables Vol C Tables 4.2.6.8 and 6.1.1.4'
Zn Zn 0.2839 1.4301 'International Tables Vol C Tables 4.2.6.8 and 6.1.1.4'
N N 0.0061 0.0033 'International Tables Vol C Tables 4.2.6.8 and 6.1.1.4'

loop_
_geom_angle_atom_site_label_1
_geom_angle_atom_site_label_2
_geom_angle_atom_site_label_3
_geom_angle
_geom_angle_site_symmetry_1
_geom_angle_site_symmetry_3
O4 Zn1 O1 101.81(11) 2_766 .
O4 Zn1 O17 102.77(10) 2_766 1_565
O1 Zn1 O17 154.52(10) . 1_565
O4 Zn1 O5 94.17(9) 2_766 1_665
O1 Zn1 O5 91.53(10) . 1_665
O17 Zn1 O5 93.30(9) 1_565 1_665
O4 Zn1 O17 99.37(9) 2_766 2_766
O1 Zn1 O17 90.20(10) . 2_766
O17 Zn1 O17 79.28(9) 1_565 2_766
O5 Zn1 O17 165.70(9) 1_665 2_766
O17 Zn2 O6 106.87(9) . 1_655
O17 Zn2 O7 128.09(11) . 2_766
O6 Zn2 O7 112.64(11) 1_655 2_766
O17 Zn2 O3 101.52(9) . .
O6 Zn2 O3 100.17(9) 1_655 .
O7 Zn2 O3 103.14(10) 2_766 .
O17 Zn2 O8 89.32(10) . 2_766
O6 Zn2 O8 91.94(12) 1_655 2_766
O7 Zn2 O8 57.80(10) 2_766 2_766
O3 Zn2 O8 160.52(10) . 2_766
O17 Zn2 C40 110.15(11) . 2_766
O6 Zn2 C40 102.99(11) 1_655 2_766
O7 Zn2 C40 29.64(11) 2_766 2_766
O3 Zn2 C40 132.72(11) . 2_766
O8 Zn2 C40 28.18(10) 2_766 2_766
C28 C1 C24 116.8(3) . .
C28 C1 C2 122.9(3) . .
C24 C1 C2 120.2(3) . .
C3 C2 C1 111.1(2) . .
C3 C2 C41 111.4(3) . .
C1 C2 C41 112.6(3) . .
C3 C2 H2 107.1 . .
C1 C2 H2 107.1 . .
C41 C2 H2 107.1 . .
C25 C3 C4 117.7(3) . .
C25 C3 C2 120.7(3) . .
C4 C3 C2 121.5(3) . .
O9 C4 C5 123.7(3) . .
O9 C4 C3 115.9(3) . .
C5 C4 C3 120.4(3) . .
C4 C5 C6 119.6(3) . .
C4 C5 H5 120.2 . .
C6 C5 H5 120.2 . .
C7 C6 C5 122.1(3) . .
C7 C6 O10 120.0(3) . .
C5 C6 O10 118.0(3) . .
C6 C7 C25 116.8(3) . .
C6 C7 C8 123.1(3) . .
C25 C7 C8 120.1(3) . .
C9 C8 C7 111.6(2) . .
C9 C8 C46 113.5(3) . .
C7 C8 C46 110.8(2) . .
C9 C8 H8 106.8 . .
C7 C8 H8 106.8 . .
C46 C8 H8 106.8 . .
C26 C9 C10 117.4(3) . .
C26 C9 C8 123.0(3) . .
C10 C9 C8 119.6(3) . .
O11 C10 C11 122.9(3) . .
O11 C10 C9 116.3(3) . .
C11 C10 C9 120.7(3) . .
C12 C11 C10 119.2(3) . .
C12 C11 H11 120.4 . .
C10 C11 H11 120.4 . .
C11 C12 C13 122.9(3) . .
C11 C12 O12 120.7(3) . .
C13 C12 O12 116.4(3) . .
C12 C13 C26 116.3(3) . .
C12 C13 C14 119.0(3) . .
C26 C13 C14 124.7(2) . .
C13 C14 C51 115.9(3) . .
C13 C14 C15 110.5(2) . .
C51 C14 C15 110.5(2) . .
C13 C14 H14 106.4 . .
C51 C14 H14 106.4 . .
C15 C14 H14 106.4 . .
C27 C15 C16 117.4(3) . .
C27 C15 C14 122.0(3) . .
C16 C15 C14 120.6(3) . .
O13 C16 C17 123.0(3) . .
O13 C16 C15 116.2(3) . .
C17 C16 C15 120.8(3) . .
C18 C17 C16 119.4(3) . .
C18 C17 H17 120.3 . .
C16 C17 H17 120.3 . .
C17 C18 C19 122.0(3) . .
C17 C18 O14 118.1(3) . .
C19 C18 O14 119.8(3) . .
C18 C19 C27 117.1(3) . .
C18 C19 C20 121.2(3) . .
C27 C19 C20 121.5(3) . .
C21 C20 C19 111.9(2) . .
C21 C20 C56 114.6(3) . .
C19 C20 C56 107.0(2) . .
C21 C20 H20 107.7 . .
C19 C20 H20 107.7 . .
C56 C20 H20 107.7 . .
C28 C21 C22 116.9(3) . .
C28 C21 C20 123.0(3) . .
C22 C21 C20 120.1(3) . .
O15 C22 C23 123.5(3) . .
O15 C22 C21 115.7(3) . .
C23 C22 C21 120.7(3) . .
C24 C23 C22 120.2(3) . .
C24 C23 H23 119.9 . .
C22 C23 H23 119.9 . .
O16 C24 C23 123.6(3) . .
O16 C24 C1 115.5(3) . .
C23 C24 C1 120.9(3) . .
C3 C25 C7 123.3(3) . .
C3 C25 H25 118.3 . .
C7 C25 H25 118.3 . .
C9 C26 C13 123.5(3) . .
C9 C26 H26 118.3 . .
C13 C26 H26 118.3 . .
C15 C27 C19 123.3(3) . .
C15 C27 H27 118.3 . .
C19 C27 H27 118.3 . .
C21 C28 C1 124.5(3) . .
C21 C28 H28 117.8 . .
C1 C28 H28 117.8 . .
O9 C29 H29A 109.5 . .
O9 C29 H29B 109.5 . .
H29A C29 H29B 109.5 . .
O9 C29 H29C 109.5 . .
H29A C29 H29C 109.5 . .
H29B C29 H29C 109.5 . .
O10 C30 C31 114.7(3) . .
O10 C30 H30A 108.6 . .
C31 C30 H30A 108.6 . .
O10 C30 H30B 108.6 . .
C31 C30 H30B 108.6 . .
H30A C30 H30B 107.6 . .
O2 C31 O1 122.8(3) . .
O2 C31 C30 120.8(4) . .
O1 C31 C30 116.4(3) . .
O11 C32 H32A 109.5 . .
O11 C32 H32B 109.5 . .
H32A C32 H32B 109.5 . .
O11 C32 H32C 109.5 . .
H32A C32 H32C 109.5 . .
H32B C32 H32C 109.5 . .
O12 C33 C34 112.7(3) . .
O12 C33 H33A 109.0 . .
C34 C33 H33A 109.0 . .
O12 C33 H33B 109.0 . .
C34 C33 H33B 109.0 . .
H33A C33 H33B 107.8 . .
O4 C34 O3 128.2(3) . .
O4 C34 C33 114.3(3) . .
O3 C34 C33 117.5(3) . .
O13 C35 H35A 109.5 . .
O13 C35 H35B 109.5 . .
H35A C35 H35B 109.5 . .
O13 C35 H35C 109.5 . .
H35A C35 H35C 109.5 . .
H35B C35 H35C 109.5 . .
O14 C36 C37 110.1(3) . .
O14 C36 H36A 109.6 . .
C37 C36 H36A 109.6 . .
O14 C36 H36B 109.6 . .
C37 C36 H36B 109.6 . .
H36A C36 H36B 108.2 . .
O5 C37 O6 126.2(3) . .
O5 C37 C36 116.5(3) . .
O6 C37 C36 117.3(3) . .
O15 C38 H38A 109.5 . .
O15 C38 H38B 109.5 . .
H38A C38 H38B 109.5 . .
O15 C38 H38C 109.5 . .
H38A C38 H38C 109.5 . .
H38B C38 H38C 109.5 . .
O16 C39 C40 108.7(3) . .
O16 C39 H39A 109.9 . .
C40 C39 H39A 109.9 . .
O16 C39 H39B 109.9 . .
C40 C39 H39B 109.9 . .
H39A C39 H39B 108.3 . .
O8 C40 O7 121.8(3) . .
O8 C40 C39 122.5(3) . .
O7 C40 C39 115.7(3) . .
O8 C40 Zn2 70.9(2) . 2_766
O7 C40 Zn2 50.89(17) . 2_766
C39 C40 Zn2 166.0(3) . 2_766
C42 C41 C2 115.6(3) . .
C42 C41 H41A 108.4 . .
C2 C41 H41A 108.4 . .
C42 C41 H41B 108.4 . .
C2 C41 H41B 108.4 . .
H41A C41 H41B 107.4 . .
C43' C42 C41 120.3(8) . .
C43' C42 C43 22.4(7) . .
C41 C42 C43 107.5(5) . .
C43' C42 H42A 116.7 . .
C41 C42 H42A 110.2 . .
C43 C42 H42A 110.2 . .
C43' C42 H42B 88.0 . .
C41 C42 H42B 110.2 . .
C43 C42 H42B 110.2 . .
H42A C42 H42B 108.5 . .
C44 C43 C42 118.3(8) . .
C43 C44 C45 111.8(10) . .
C42 C43' C44' 99.3(10) . .
C45' C44' C43' 108.3(13) . .
C47 C46 C8 113.7(3) . .
C47 C46 H46A 108.8 . .
C8 C46 H46A 108.8 . .
C47 C46 H46B 108.8 . .
C8 C46 H46B 108.8 . .
H46A C46 H46B 107.7 . .
C46 C47 C48 113.0(3) . .
C46 C47 H47A 109.0 . .
C48 C47 H47A 109.0 . .
C46 C47 H47B 109.0 . .
C48 C47 H47B 109.0 . .
H47A C47 H47B 107.8 . .
C49 C48 C47 114.7(4) . .
C49 C48 H48A 108.6 . .
C47 C48 H48A 108.6 . .
C49 C48 H48B 108.6 . .
C47 C48 H48B 108.6 . .
H48A C48 H48B 107.6 . .
C48 C49 C50 113.6(5) . .
C48 C49 H49A 108.9 . .
C50 C49 H49A 108.9 . .
C48 C49 H49B 108.9 . .
C50 C49 H49B 108.9 . .
H49A C49 H49B 107.7 . .
C52 C51 C14 115.5(3) . .
C52 C51 H51A 108.4 . .
C14 C51 H51A 108.4 . .
C52 C51 H51B 108.4 . .
C14 C51 H51B 108.4 . .
H51A C51 H51B 107.5 . .
C51 C52 C53 113.3(4) . .
C51 C52 H52A 108.9 . .
C53 C52 H52A 108.9 . .
C51 C52 H52B 108.9 . .
C53 C52 H52B 108.9 . .
H52A C52 H52B 107.7 . .
C54 C53 C52 115.0(6) . .
C54 C53 H53A 108.5 . .
C52 C53 H53A 108.5 . .
C54 C53 H53B 108.5 . .
C52 C53 H53B 108.5 . .
H53A C53 H53B 107.5 . .
C55 C54 C53 111.4(9) . .
C55 C54 H54A 109.3 . .
C53 C54 H54A 109.3 . .
C55 C54 H54B 109.3 . .
C53 C54 H54B 109.3 . .
H54A C54 H54B 108.0 . .
C20 C56 C57 116.5(3) . .
C20 C56 H56A 108.2 . .
C57 C56 H56A 108.2 . .
C20 C56 H56B 108.2 . .
C57 C56 H56B 108.2 . .
H56A C56 H56B 107.3 . .
C56 C57 C58' 115.1(5) . .
C56 C57 C58 107.4(4) . .
C58' C57 C58 36.0(5) . .
C56 C57 H57A 110.2 . .
C58' C57 H57A 74.8 . .
C58 C57 H57A 110.2 . .
C56 C57 H57B 110.2 . .
C58' C57 H57B 129.9 . .
C58 C57 H57B 110.2 . .
H57A C57 H57B 108.5 . .
C59 C58 C57 113.6(9) . .
C58 C59 C60 109.2(10) . .
C57 C58' C59' 107.4(7) . .
C60 C59' C58' 105.3(7) . .
C59 C60 C59' 46.8(6) . .
N1 C61 H61A 109.5 . .
N1 C61 H61B 109.5 . .
H61A C61 H61B 109.5 . .
N1 C61 H61C 109.5 . .
H61A C61 H61C 109.5 . .
H61B C61 H61C 109.5 . .
N1 C62 H62A 109.5 . .
N1 C62 H62B 109.5 . .
H62A C62 H62B 109.5 . .
N1 C62 H62C 109.5 . .
H62A C62 H62C 109.5 . .
H62B C62 H62C 109.5 . .
C31 O1 Zn1 102.9(2) . .
C34 O3 Zn2 132.8(2) . .
C34 O4 Zn1 134.3(2) . 2_766
C37 O5 Zn1 126.4(2) . 1_445
C37 O6 Zn2 123.8(2) . 1_455
C40 O7 Zn2 99.5(2) . 2_766
C40 O8 Zn2 80.9(2) . 2_766
C4 O9 C29 118.8(3) . .
C6 O10 C30 113.6(3) . .
C10 O11 C32 117.8(3) . .
C12 O12 C33 116.2(2) . .
C16 O13 C35 117.7(3) . .
C18 O14 C36 114.9(2) . .
C22 O15 C38 118.8(3) . .
C24 O16 C39 118.9(3) . .
Zn2 O17 Zn1 111.52(10) . 1_545
Zn2 O17 Zn1 117.39(10) . 2_766
Zn1 O17 Zn1 100.72(9) 1_545 2_766
Zn2 O17 H1A 109(3) . .
Zn1 O17 H1A 110(3) 1_545 .
Zn1 O17 H1A 108(3) 2_766 .
C62 N1 C61 114.3(4) . .
C62 N1 H1B 107(4) . .
C61 N1 H1B 113(3) . .
C62 N1 H1C 106(3) . .
C61 N1 H1C 115(4) . .
H1B N1 H1C 101(4) . .

loop_
_geom_bond_atom_site_label_1
_geom_bond_atom_site_label_2
_geom_bond_distance
_geom_bond_site_symmetry_2
Zn1 O4 1.994(2) 2_766
Zn1 O1 2.039(3) .
Zn1 O17 2.051(2) 1_565
Zn1 O5 2.054(2) 1_665
Zn1 O17 2.122(2) 2_766
Zn2 O17 1.944(2) .
Zn2 O6 1.962(2) 1_655
Zn2 O7 1.980(3) 2_766
Zn2 O3 1.991(2) .
Zn2 O8 2.410(3) 2_766
Zn2 C40 2.517(4) 2_766
C1 C28 1.382(4) .
C1 C24 1.391(4) .
C1 C2 1.524(4) .
C2 C3 1.518(4) .
C2 C41 1.528(5) .
C2 H2 0.9800 .
C3 C25 1.378(4) .
C3 C4 1.395(4) .
C4 O9 1.368(4) .
C4 C5 1.382(5) .
C5 C6 1.383(4) .
C5 H5 0.9300 .
C6 C7 1.372(4) .
C6 O10 1.404(4) .
C7 C25 1.395(4) .
C7 C8 1.527(4) .
C8 C9 1.526(4) .
C8 C46 1.529(4) .
C8 H8 0.9800 .
C9 C26 1.382(4) .
C9 C10 1.398(4) .
C10 O11 1.365(4) .
C10 C11 1.380(4) .
C11 C12 1.374(4) .
C11 H11 0.9300 .
C12 C13 1.375(4) .
C12 O12 1.388(4) .
C13 C26 1.392(4) .
C13 C14 1.512(4) .
C14 C51 1.521(4) .
C14 C15 1.528(4) .
C14 H14 0.9800 .
C15 C27 1.377(4) .
C15 C16 1.398(4) .
C16 O13 1.377(3) .
C16 C17 1.381(4) .
C17 C18 1.376(4) .
C17 H17 0.9300 .
C18 C19 1.380(4) .
C18 O14 1.387(4) .
C19 C27 1.386(4) .
C19 C20 1.521(4) .
C20 C21 1.520(4) .
C20 C56 1.528(4) .
C20 H20 0.9800 .
C21 C28 1.381(4) .
C21 C22 1.391(4) .
C22 O15 1.369(4) .
C22 C23 1.389(4) .
C23 C24 1.383(4) .
C23 H23 0.9300 .
C24 O16 1.368(4) .
C25 H25 0.9300 .
C26 H26 0.9300 .
C27 H27 0.9300 .
C28 H28 0.9300 .
C29 O9 1.413(4) .
C29 H29A 0.9600 .
C29 H29B 0.9600 .
C29 H29C 0.9600 .
C30 O10 1.414(4) .
C30 C31 1.505(5) .
C30 H30A 0.9700 .
C30 H30B 0.9700 .
C31 O2 1.245(4) .
C31 O1 1.249(4) .
C32 O11 1.432(5) .
C32 H32A 0.9600 .
C32 H32B 0.9600 .
C32 H32C 0.9600 .
C33 O12 1.419(4) .
C33 C34 1.504(4) .
C33 H33A 0.9700 .
C33 H33B 0.9700 .
C34 O4 1.241(4) .
C34 O3 1.248(4) .
C35 O13 1.408(4) .
C35 H35A 0.9600 .
C35 H35B 0.9600 .
C35 H35C 0.9600 .
C36 O14 1.419(4) .
C36 C37 1.504(4) .
C36 H36A 0.9700 .
C36 H36B 0.9700 .
C37 O5 1.245(4) .
C37 O6 1.252(4) .
C38 O15 1.423(4) .
C38 H38A 0.9600 .
C38 H38B 0.9600 .
C38 H38C 0.9600 .
C39 O16 1.412(4) .
C39 C40 1.510(5) .
C39 H39A 0.9700 .
C39 H39B 0.9700 .
C40 O8 1.204(4) .
C40 O7 1.262(4) .
C40 Zn2 2.517(4) 2_766
C41 C42 1.505(5) .
C41 H41A 0.9700 .
C41 H41B 0.9700 .
C42 C43' 1.494(9) .
C42 C43 1.584(8) .
C42 H42A 0.9700 .
C42 H42B 0.9700 .
C43 C44 1.448(14) .
C44 C45 1.523(8) .
C43' C44' 1.56(2) .
C44' C45' 1.524(10) .
C46 C47 1.512(5) .
C46 H46A 0.9700 .
C46 H46B 0.9700 .
C47 C48 1.513(5) .
C47 H47A 0.9700 .
C47 H47B 0.9700 .
C48 C49 1.510(6) .
C48 H48A 0.9700 .
C48 H48B 0.9700 .
C49 C50 1.515(8) .
C49 H49A 0.9700 .
C49 H49B 0.9700 .
C51 C52 1.515(5) .
C51 H51A 0.9700 .
C51 H51B 0.9700 .
C52 C53 1.521(7) .
C52 H52A 0.9700 .
C52 H52B 0.9700 .
C53 C54 1.510(8) .
C53 H53A 0.9700 .
C53 H53B 0.9700 .
C54 C55 1.444(13) .
C54 H54A 0.9700 .
C54 H54B 0.9700 .
C56 C57 1.534(5) .
C56 H56A 0.9700 .
C56 H56B 0.9700 .
C57 C58' 1.536(8) .
C57 C58 1.555(8) .
C57 H57A 0.9700 .
C57 H57B 0.9700 .
C58 C59 1.419(18) .
C59 C60 1.544(8) .
C58' C59' 1.574(16) .
C59' C60 1.573(8) .
C61 N1 1.437(6) .
C61 H61A 0.9600 .
C61 H61B 0.9600 .
C61 H61C 0.9600 .
C62 N1 1.435(6) .
C62 H62A 0.9600 .
C62 H62B 0.9600 .
C62 H62C 0.9600 .
O4 Zn1 1.994(2) 2_766
O5 Zn1 2.054(2) 1_445
O6 Zn2 1.962(2) 1_455
O7 Zn2 1.980(3) 2_766
O8 Zn2 2.410(3) 2_766
O17 Zn1 2.051(2) 1_545
O17 Zn1 2.122(2) 2_766
O17 H1A 0.826(19) .
N1 H1B 0.851(19) .
N1 H1C 0.872(19) .

loop_
_geom_hbond_atom_site_label_D
_geom_hbond_atom_site_label_H
_geom_hbond_atom_site_label_A
_geom_hbond_distance_DH
_geom_hbond_distance_HA
_geom_hbond_distance_DA
_geom_hbond_angle_DHA
_geom_hbond_site_symmetry_A
O17 H1A O2 0.826(19) 2.56(4) 2.987(3) 113(3) 2_766
N1 H1B O12 0.851(19) 2.22(3) 2.969(4) 146(4) 1_565
N1 H1C O2 0.872(19) 1.86(2) 2.720(4) 169(5) .

loop_
_geom_torsion_atom_site_label_1
_geom_torsion_atom_site_label_2
_geom_torsion_atom_site_label_3
_geom_torsion_atom_site_label_4
_geom_torsion
_geom_torsion_site_symmetry_1
_geom_torsion_site_symmetry_4
C28 C1 C2 C3 -114.2(3) . .
C24 C1 C2 C3 65.9(4) . .
C28 C1 C2 C41 11.6(4) . .
C24 C1 C2 C41 -168.4(3) . .
C1 C2 C3 C25 44.8(4) . .
C41 C2 C3 C25 -81.6(4) . .
C1 C2 C3 C4 -133.9(3) . .
C41 C2 C3 C4 99.7(3) . .
C25 C3 C4 O9 177.9(3) . .
C2 C3 C4 O9 -3.4(4) . .
C25 C3 C4 C5 -1.7(5) . .
C2 C3 C4 C5 177.0(3) . .
O9 C4 C5 C6 -178.9(3) . .
C3 C4 C5 C6 0.7(5) . .
C4 C5 C6 C7 1.1(5) . .
C4 C5 C6 O10 179.2(3) . .
C5 C6 C7 C25 -1.7(5) . .
O10 C6 C7 C25 -179.8(3) . .
C5 C6 C7 C8 178.3(3) . .
O10 C6 C7 C8 0.2(5) . .
C6 C7 C8 C9 137.1(3) . .
C25 C7 C8 C9 -42.9(4) . .
C6 C7 C8 C46 -95.4(4) . .
C25 C7 C8 C46 84.6(3) . .
C7 C8 C9 C26 114.2(3) . .
C46 C8 C9 C26 -11.8(4) . .
C7 C8 C9 C10 -66.8(4) . .
C46 C8 C9 C10 167.2(3) . .
C26 C9 C10 O11 178.1(3) . .
C8 C9 C10 O11 -0.9(4) . .
C26 C9 C10 C11 0.3(4) . .
C8 C9 C10 C11 -178.7(3) . .
O11 C10 C11 C12 -177.5(3) . .
C9 C10 C11 C12 0.2(5) . .
C10 C11 C12 C13 -0.2(5) . .
C10 C11 C12 O12 178.3(3) . .
C11 C12 C13 C26 -0.2(4) . .
O12 C12 C13 C26 -178.8(2) . .
C11 C12 C13 C14 -179.1(3) . .
O12 C12 C13 C14 2.3(4) . .
C12 C13 C14 C51 -167.6(3) . .
C26 C13 C14 C51 13.6(4) . .
C12 C13 C14 C15 65.7(3) . .
C26 C13 C14 C15 -113.1(3) . .
C13 C14 C15 C27 36.0(4) . .
C51 C14 C15 C27 -93.6(3) . .
C13 C14 C15 C16 -143.7(3) . .
C51 C14 C15 C16 86.7(3) . .
C27 C15 C16 O13 179.2(3) . .
C14 C15 C16 O13 -1.1(4) . .
C27 C15 C16 C17 -0.6(4) . .
C14 C15 C16 C17 179.1(3) . .
O13 C16 C17 C18 -178.2(3) . .
C15 C16 C17 C18 1.6(5) . .
C16 C17 C18 C19 -1.6(5) . .
C16 C17 C18 O14 174.9(3) . .
C17 C18 C19 C27 0.6(5) . .
O14 C18 C19 C27 -175.9(3) . .
C17 C18 C19 C20 175.6(3) . .
O14 C18 C19 C20 -0.9(4) . .
C18 C19 C20 C21 145.0(3) . .
C27 C19 C20 C21 -40.3(4) . .
C18 C19 C20 C56 -88.7(3) . .
C27 C19 C20 C56 86.0(3) . .
C19 C20 C21 C28 110.1(3) . .
C56 C20 C21 C28 -11.9(4) . .
C19 C20 C21 C22 -70.3(3) . .
C56 C20 C21 C22 167.7(3) . .
C28 C21 C22 O15 -178.4(3) . .
C20 C21 C22 O15 1.9(4) . .
C28 C21 C22 C23 0.5(4) . .
C20 C21 C22 C23 -179.1(3) . .
O15 C22 C23 C24 179.1(3) . .
C21 C22 C23 C24 0.2(5) . .
C22 C23 C24 O16 179.4(3) . .
C22 C23 C24 C1 -0.2(5) . .
C28 C1 C24 O16 179.8(3) . .
C2 C1 C24 O16 -0.3(4) . .
C28 C1 C24 C23 -0.6(4) . .
C2 C1 C24 C23 179.4(3) . .
C4 C3 C25 C7 1.1(5) . .
C2 C3 C25 C7 -177.7(3) . .
C6 C7 C25 C3 0.6(5) . .
C8 C7 C25 C3 -179.4(3) . .
C10 C9 C26 C13 -0.8(4) . .
C8 C9 C26 C13 178.2(3) . .
C12 C13 C26 C9 0.8(4) . .
C14 C13 C26 C9 179.6(3) . .
C16 C15 C27 C19 -0.4(4) . .
C14 C15 C27 C19 179.9(3) . .
C18 C19 C27 C15 0.4(4) . .
C20 C19 C27 C15 -174.5(3) . .
C22 C21 C28 C1 -1.4(4) . .
C20 C21 C28 C1 178.2(3) . .
C24 C1 C28 C21 1.4(4) . .
C2 C1 C28 C21 -178.5(3) . .
O10 C30 C31 O2 -21.7(5) . .
O10 C30 C31 O1 159.4(3) . .
O12 C33 C34 O4 -166.3(3) . .
O12 C33 C34 O3 13.7(4) . .
O14 C36 C37 O5 151.5(3) . .
O14 C36 C37 O6 -30.3(4) . .
O16 C39 C40 O8 10.6(5) . .
O16 C39 C40 O7 -171.5(3) . .
O16 C39 C40 Zn2 173.5(9) . 2_766
C3 C2 C41 C42 -61.6(4) . .
C1 C2 C41 C42 172.8(3) . .
C2 C41 C42 C43' -164.8(8) . .
C2 C41 C42 C43 175.0(6) . .
C43' C42 C43 C44 53(2) . .
C41 C42 C43 C44 -178.7(10) . .
C42 C43 C44 C45 -173.5(10) . .
C41 C42 C43' C44' -78.6(12) . .
C43 C42 C43' C44' -19(2) . .
C42 C43' C44' C45' -177.7(14) . .
C9 C8 C46 C47 -165.5(3) . .
C7 C8 C46 C47 68.0(4) . .
C8 C46 C47 C48 -177.1(3) . .
C46 C47 C48 C49 -175.7(4) . .
C47 C48 C49 C50 -177.5(5) . .
C13 C14 C51 C52 67.2(4) . .
C15 C14 C51 C52 -166.1(3) . .
C14 C51 C52 C53 60.7(5) . .
C51 C52 C53 C54 166.2(6) . .
C52 C53 C54 C55 178.5(8) . .
C21 C20 C56 C57 -67.1(4) . .
C19 C20 C56 C57 168.3(3) . .
C20 C56 C57 C58' 145.3(5) . .
C20 C56 C57 C58 -176.8(6) . .
C56 C57 C58 C59 -81.8(10) . .
C58' C57 C58 C59 27.0(10) . .
C57 C58 C59 C60 175.6(7) . .
C56 C57 C58' C59' 72.1(8) . .
C58 C57 C58' C59' -13.3(7) . .
C57 C58' C59' C60 -168.2(6) . .
C58 C59 C60 C59' -12.5(7) . .
C58' C59' C60 C59 18.1(8) . .
O2 C31 O1 Zn1 0.7(4) . .
C30 C31 O1 Zn1 179.5(2) . .
O4 Zn1 O1 C31 175.4(2) 2_766 .
O17 Zn1 O1 C31 10.9(4) 1_565 .
O5 Zn1 O1 C31 -90.0(2) 1_665 .
O17 Zn1 O1 C31 75.8(2) 2_766 .
O4 C34 O3 Zn2 -10.2(5) . .
C33 C34 O3 Zn2 169.8(2) . .
O17 Zn2 O3 C34 25.5(3) . .
O6 Zn2 O3 C34 135.3(3) 1_655 .
O7 Zn2 O3 C34 -108.4(3) 2_766 .
O8 Zn2 O3 C34 -97.1(4) 2_766 .
C40 Zn2 O3 C34 -106.3(3) 2_766 .
O3 C34 O4 Zn1 -3.6(6) . 2_766
C33 C34 O4 Zn1 176.3(2) . 2_766
O6 C37 O5 Zn1 22.9(5) . 1_445
C36 C37 O5 Zn1 -159.1(2) . 1_445
O5 C37 O6 Zn2 30.1(5) . 1_455
C36 C37 O6 Zn2 -147.9(2) . 1_455
O8 C40 O7 Zn2 2.5(5) . 2_766
C39 C40 O7 Zn2 -175.4(3) . 2_766
O7 C40 O8 Zn2 -2.1(4) . 2_766
C39 C40 O8 Zn2 175.7(4) . 2_766
C5 C4 O9 C29 -11.3(5) . .
C3 C4 O9 C29 169.1(3) . .
C7 C6 O10 C30 -90.3(3) . .
C5 C6 O10 C30 91.5(4) . .
C31 C30 O10 C6 -89.5(4) . .
C11 C10 O11 C32 -3.0(5) . .
C9 C10 O11 C32 179.3(4) . .
C11 C12 O12 C33 55.5(4) . .
C13 C12 O12 C33 -125.9(3) . .
C34 C33 O12 C12 -106.9(3) . .
C17 C16 O13 C35 -0.7(5) . .
C15 C16 O13 C35 179.5(3) . .
C17 C18 O14 C36 90.7(3) . .
C19 C18 O14 C36 -92.6(3) . .
C37 C36 O14 C18 151.7(3) . .
C23 C22 O15 C38 14.9(5) . .
C21 C22 O15 C38 -166.2(3) . .
C23 C24 O16 C39 13.2(5) . .
C1 C24 O16 C39 -167.2(3) . .
C40 C39 O16 C24 168.0(3) . .
O6 Zn2 O17 Zn1 -15.79(13) 1_655 1_545
O7 Zn2 O17 Zn1 -154.27(11) 2_766 1_545
O3 Zn2 O17 Zn1 88.70(11) . 1_545
O8 Zn2 O17 Zn1 -107.61(12) 2_766 1_545
C40 Zn2 O17 Zn1 -126.98(12) 2_766 1_545
O6 Zn2 O17 Zn1 -131.22(11) 1_655 2_766
O7 Zn2 O17 Zn1 90.30(14) 2_766 2_766
O3 Zn2 O17 Zn1 -26.74(13) . 2_766
O8 Zn2 O17 Zn1 136.96(13) 2_766 2_766
C40 Zn2 O17 Zn1 117.59(13) 2_766 2_766
